data_7224984
loop_
_publ_author_name
'Vorotnikov, Yuri A.'
'Efremova, Olga A.'
'Vorotnikova, Natalya A.'
'Brylev, Konstantin'
'Edeleva, Mariya V.'
'Tsygankova, Alphiya R.'
'Smolentsev, Anton I.'
'Kitamura, N.'
'Mironov, Yuri V.'
'Shestopalov, Michael A.'

_publ_section_title
;
 On the synthesis and characterisation of luminescent hybrid particles:
 Mo6metal cluster complex / SiO2
;
_journal_name_full 'RSC Adv.'
_journal_paper_doi 10.1039/C6RA04321F
_journal_year 2016
_chemical_formula_moiety 'H8 I8 Mo6 O6, 12(H2 O)'
_chemical_formula_sum 'H32 I8 Mo6 O18'
_chemical_formula_weight 1911.10
_chemical_name_systematic
; 
 ? 
;
_space_group_IT_number 166
_symmetry_cell_setting trigonal
_symmetry_space_group_name_Hall '-R 3 2"'
_symmetry_space_group_name_H-M 'R -3 m :H'
_atom_sites_solution_hydrogens geom
_atom_sites_solution_primary direct
_atom_sites_solution_secondary difmap
_audit_creation_method SHELXL-97
_cell_angle_alpha 90.00
_cell_angle_beta 90.00
_cell_angle_gamma 120.00
_cell_formula_units_Z 3
_cell_length_a 15.7382(11)
_cell_length_b 15.7382(11)
_cell_length_c 11.3109(7)
_cell_measurement_reflns_used 1650
_cell_measurement_temperature 150(2)
_cell_measurement_theta_max 29.98
_cell_measurement_theta_min 2.59
_cell_volume 2426.3(3)
_computing_cell_refinement 'SAINT (Bruker, 2004)'
_computing_data_collection 'APEX2 (Bruker, 2004)'
_computing_data_reduction 'SAINT (Bruker, 2004)'
_computing_molecular_graphics 'SHELXTL (Bruker, 2004)'
_computing_publication_material 'SHELXTL (Bruker, 2004)'
_computing_structure_refinement 'SHELXTL (Bruker, 2004)'
_computing_structure_solution 'SHELXTL (Bruker, 2004)'
_diffrn_ambient_temperature 150(2)
_diffrn_detector_area_resol_mean 25
_diffrn_measured_fraction_theta_full 0.997
_diffrn_measured_fraction_theta_max 0.997
_diffrn_measurement_device_type 'Bruker Nonius X8Apex CCD area-detector'
_diffrn_measurement_method '\f and \w scans'
_diffrn_radiation_monochromator graphite
_diffrn_radiation_source 'fine-focus sealed tube'
_diffrn_radiation_type MoK\a
_diffrn_radiation_wavelength 0.71073
_diffrn_reflns_av_R_equivalents 0.0159
_diffrn_reflns_av_sigmaI/netI 0.0212
_diffrn_reflns_limit_h_max 8
_diffrn_reflns_limit_h_min -22
_diffrn_reflns_limit_k_max 21
_diffrn_reflns_limit_k_min -8
_diffrn_reflns_limit_l_max 5
_diffrn_reflns_limit_l_min -15
_diffrn_reflns_number 2389
_diffrn_reflns_theta_full 29.98
_diffrn_reflns_theta_max 29.98
_diffrn_reflns_theta_min 2.34
_exptl_absorpt_coefficient_mu 9.947
_exptl_absorpt_correction_T_max 0.4362
_exptl_absorpt_correction_T_min 0.3365
_exptl_absorpt_correction_type multi-scan
_exptl_absorpt_process_details 'SADABS (Bruker, 2004)'
_exptl_crystal_colour red
_exptl_crystal_density_diffrn 3.924
_exptl_crystal_density_method 'not measured'
_exptl_crystal_description prism
_exptl_crystal_F_000 2556
_exptl_crystal_size_max 0.14
_exptl_crystal_size_mid 0.10
_exptl_crystal_size_min 0.10
_refine_diff_density_max 0.780
_refine_diff_density_min -0.873
_refine_diff_density_rms 0.132
_refine_ls_extinction_coef 0.000098(14)
_refine_ls_extinction_expression Fc^*^=kFc[1+0.001xFc^2^\l^3^/sin(2\q)]^-1/4^
_refine_ls_extinction_method SHELXL
_refine_ls_goodness_of_fit_ref 1.163
_refine_ls_hydrogen_treatment mixed
_refine_ls_matrix_type full
_refine_ls_number_parameters 50
_refine_ls_number_reflns 871
_refine_ls_number_restraints 13
_refine_ls_restrained_S_all 1.192
_refine_ls_R_factor_all 0.0187
_refine_ls_R_factor_gt 0.0166
_refine_ls_shift/su_max 0.006
_refine_ls_shift/su_mean 0.000
_refine_ls_structure_factor_coef Fsqd
_refine_ls_weighting_details 'calc w=1/[\s^2^(Fo^2^)+(0.0100P)^2^+6.4625P] where P=(Fo^2^+2Fc^2^)/3'
_refine_ls_weighting_scheme calc
_refine_ls_wR_factor_gt 0.0366
_refine_ls_wR_factor_ref 0.0373
_reflns_number_gt 831
_reflns_number_total 871
_reflns_threshold_expression >2sigma(I)
_cod_data_source_file c6ra04321f2.cif
_cod_data_source_block 1
_cod_depositor_comments
;
The following automatic conversions were performed:

'_symmetry_cell_setting' value 'Trigonal' changed to 'trigonal'
according to
/usr/data/users/saulius/crontab/automatic-downloads/rss-feeds/RSC/lib/dictionaries/cif_core.dic
dictionary named 'cif_core.dic' version 2.4.2 from 2011-04-26.

Automatic conversion script
Id: cif_fix_values 4268 2015-11-12 08:31:59Z antanas 
;
_cod_original_sg_symbol_H-M 'R -3 m'
_cod_database_code 7224984

loop_
_symmetry_equiv_pos_as_xyz
'x, y, z'
'-y, x-y, z'
'-x+y, -x, z'
'x-y, -y, -z'
'-x, -x+y, -z'
'y, x, -z'
'x+2/3, y+1/3, z+1/3'
'-y+2/3, x-y+1/3, z+1/3'
'-x+y+2/3, -x+1/3, z+1/3'
'x-y+2/3, -y+1/3, -z+1/3'
'-x+2/3, -x+y+1/3, -z+1/3'
'y+2/3, x+1/3, -z+1/3'
'x+1/3, y+2/3, z+2/3'
'-y+1/3, x-y+2/3, z+2/3'
'-x+y+1/3, -x+2/3, z+2/3'
'x-y+1/3, -y+2/3, -z+2/3'
'-x+1/3, -x+y+2/3, -z+2/3'
'y+1/3, x+2/3, -z+2/3'
'-x, -y, -z'
'y, -x+y, -z'
'x-y, x, -z'
'-x+y, y, z'
'x, x-y, z'
'-y, -x, z'
'-x+2/3, -y+1/3, -z+1/3'
'y+2/3, -x+y+1/3, -z+1/3'
'x-y+2/3, x+1/3, -z+1/3'
'-x+y+2/3, y+1/3, z+1/3'
'x+2/3, x-y+1/3, z+1/3'
'-y+2/3, -x+1/3, z+1/3'
'-x+1/3, -y+2/3, -z+2/3'
'y+1/3, -x+y+2/3, -z+2/3'
'x-y+1/3, x+2/3, -z+2/3'
'-x+y+1/3, y+2/3, z+2/3'
'x+1/3, x-y+2/3, z+2/3'
'-y+1/3, -x+2/3, z+2/3'

loop_
_atom_site_label
_atom_site_type_symbol
_atom_site_fract_x
_atom_site_fract_y
_atom_site_fract_z
_atom_site_U_iso_or_equiv
_atom_site_adp_type
_atom_site_occupancy
_atom_site_symmetry_multiplicity
_atom_site_calc_flag
_atom_site_refinement_flags
Mo1 Mo 0.943674(10) 0.056326(10) 0.09708(2) 0.00751(8) Uani 1 2 d S
I1 I 1.0000 0.0000 0.30396(3) 0.01189(10) Uani 1 6 d S
O1 O 0.88106(11) 0.11894(11) 0.2117(2) 0.0184(6) Uani 1 2 d SD
I2 I 1.118225(8) 0.236450(16) 0.096496(17) 0.01105(8) Uani 1 2 d S
H1A H 0.8527(13) 0.1473(13) 0.188(7) 0.017 Uiso 0.44 2 d SPD
O1W O 0.76105(15) -0.02800(15) 0.38133(17) 0.0218(4) Uani 1 1 d D
H1WA H 0.796(4) 0.012(3) 0.340(4) 0.033 Uiso 0.50 1 d PD
H1WB H 0.7094(19) -0.046(4) 0.362(5) 0.033 Uiso 0.50 1 d PD
H1WC H 0.770(4) -0.009(4) 0.443(2) 0.033 Uiso 0.50 1 d PD
H1B H 0.851(4) 0.083(4) 0.268(4) 0.033 Uiso 0.44 1 d PD
H1WD H 0.771(4) -0.071(3) 0.376(5) 0.033 Uiso 0.50 1 d PD

loop_
_atom_site_aniso_label
_atom_site_aniso_U_11
_atom_site_aniso_U_22
_atom_site_aniso_U_33
_atom_site_aniso_U_23
_atom_site_aniso_U_13
_atom_site_aniso_U_12
Mo1 0.00841(11) 0.00841(11) 0.00615(14) -0.00038(5) 0.00038(5) 0.00452(11)
I1 0.01461(13) 0.01461(13) 0.00645(16) 0.000 0.000 0.00731(6)
O1 0.0203(10) 0.0203(10) 0.0149(12) -0.0030(5) 0.0030(5) 0.0104(12)
I2 0.01355(10) 0.00809(11) 0.00970(11) -0.00135(7) -0.00068(4) 0.00404(6)
O1W 0.0185(10) 0.0242(11) 0.0192(9) -0.0041(8) 0.0007(8) 0.0079(9)

loop_
_atom_type_symbol
_atom_type_description
_atom_type_scat_dispersion_real
_atom_type_scat_dispersion_imag
_atom_type_scat_source
H H 0.0000 0.0000 'International Tables Vol C Tables 4.2.6.8 and 6.1.1.4'
O O 0.0106 0.0060 'International Tables Vol C Tables 4.2.6.8 and 6.1.1.4'
Mo Mo -1.6832 0.6857 'International Tables Vol C Tables 4.2.6.8 and 6.1.1.4'
I I -0.4742 1.8119 'International Tables Vol C Tables 4.2.6.8 and 6.1.1.4'

loop_
_geom_angle_atom_site_label_1
_geom_angle_atom_site_label_2
_geom_angle_atom_site_label_3
_geom_angle
_geom_angle_site_symmetry_1
_geom_angle_site_symmetry_3
O1 Mo1 Mo1 133.60(6) . 2_645
O1 Mo1 Mo1 133.60(6) . 3_765
Mo1 Mo1 Mo1 60.0 2_645 3_765
O1 Mo1 Mo1 136.37(5) . 21_545
Mo1 Mo1 Mo1 60.250(7) 2_645 21_545
Mo1 Mo1 Mo1 90.0 3_765 21_545
O1 Mo1 Mo1 136.37(5) . 20_665
Mo1 Mo1 Mo1 90.0 2_645 20_665
Mo1 Mo1 Mo1 60.250(7) 3_765 20_665
Mo1 Mo1 Mo1 59.51(1) 21_545 20_665
O1 Mo1 I2 89.60(8) . 21_545
Mo1 Mo1 I2 121.913(6) 2_645 21_545
Mo1 Mo1 I2 121.913(6) 3_765 21_545
Mo1 Mo1 I2 61.686(9) 21_545 21_545
Mo1 Mo1 I2 61.686(9) 20_665 21_545
O1 Mo1 I2 88.841(6) . 2_645
Mo1 Mo1 I2 61.559(6) 2_645 2_645
Mo1 Mo1 I2 121.559(6) 3_765 2_645
Mo1 Mo1 I2 60.647(7) 21_545 2_645
Mo1 Mo1 I2 120.124(11) 20_665 2_645
I2 Mo1 I2 88.940(6) 21_545 2_645
O1 Mo1 I2 88.841(6) . .
Mo1 Mo1 I2 121.559(6) 2_645 .
Mo1 Mo1 I2 61.559(6) 3_765 .
Mo1 Mo1 I2 120.124(11) 21_545 .
Mo1 Mo1 I2 60.647(7) 20_665 .
I2 Mo1 I2 88.940(6) 21_545 .
I2 Mo1 I2 176.870(12) 2_645 .
O1 Mo1 I1 86.06(8) . .
Mo1 Mo1 I1 61.633(6) 2_645 .
Mo1 Mo1 I1 61.633(6) 3_765 .
Mo1 Mo1 I1 121.874(10) 21_545 .
Mo1 Mo1 I1 121.874(10) 20_665 .
I2 Mo1 I1 175.653(12) 21_545 .
I2 Mo1 I1 90.969(6) 2_645 .
I2 Mo1 I1 90.969(6) . .
Mo1 I1 Mo1 56.734(12) 2_645 .
Mo1 I1 Mo1 56.734(12) 2_645 3_765
Mo1 I1 Mo1 56.734(12) . 3_765
Mo1 O1 H1A 124(6) . .
Mo1 O1 H1B 112(5) . .
H1A O1 H1B 111(4) . .
Mo1 I2 Mo1 57.667(10) 20_665 3_765
Mo1 I2 Mo1 57.667(10) 20_665 .
Mo1 I2 Mo1 56.882(12) 3_765 .
H1WA O1W H1WB 110(3) . .
H1WA O1W H1WC 109(3) . .
H1WB O1W H1WC 113(3) . .
H1WA O1W H1WD 108(3) . .
H1WB O1W H1WD 108(3) . .
H1WC O1W H1WD 109(3) . .

loop_
_geom_bond_atom_site_label_1
_geom_bond_atom_site_label_2
_geom_bond_distance
_geom_bond_site_symmetry_2
Mo1 O1 2.143(3) .
Mo1 Mo1 2.6594(5) 2_645
Mo1 Mo1 2.6594(5) 3_765
Mo1 Mo1 2.6797(5) 21_545
Mo1 Mo1 2.6797(5) 20_665
Mo1 I2 2.7643(4) 21_545
Mo1 I2 2.7920(3) 2_645
Mo1 I2 2.7920(3) .
Mo1 I1 2.7987(4) .
I1 Mo1 2.7987(4) 2_645
I1 Mo1 2.7987(4) 3_765
O1 H1A 0.82(2) .
O1 H1B 0.83(2) .
I2 Mo1 2.7643(4) 20_665
I2 Mo1 2.7920(3) 3_765
O1W H1WA 0.758(18) .
O1W H1WB 0.748(17) .
O1W H1WC 0.743(17) .
O1W H1WD 0.762(17) .
